data_1570501
loop_
_publ_author_name
'Haketa, Yohei'
'Komatsu, Kaifu'
'Sei, Hiroi'
'Imoba, Hiroki'
'Ota, Wataru'
'Sato, Tohru'
'Murakami, Yu'
'Tanaka, Hiroki'
'Yasuda, Nobuhiro'
'Tohnai, Norimitsu'
'Maeda, Hiromitsu'

_publ_section_title
;
 Enhanced solid-state phosphorescence of organoplatinum &#x3c0;-systems by
 ion-pairing assembly.
;
_journal_issue 3
_journal_name_full 'Chemical science'
_journal_page_first 964
_journal_page_last 973
_journal_paper_doi 10.1039/d3sc04564a
_journal_volume 15
_journal_year 2024
_chemical_formula_moiety 'C24 H17 N3 O2 Pt, 0.5 H2 O'
_chemical_formula_sum 'C24 H18 N3 O2.5 Pt'
_chemical_formula_weight 583.50
_space_group_crystal_system monoclinic
_space_group_IT_number 14
_space_group_name_Hall '-P 2ybc'
_space_group_name_H-M_alt 'P 1 21/c 1'
_atom_sites_solution_hydrogens mixed
_audit_creation_method SHELXL-2014/7
_audit_update_record
;
2022-03-15 deposited with the CCDC.	2023-12-04 downloaded from the CCDC.
;
_cell_angle_alpha 90
_cell_angle_beta 98.831(7)
_cell_angle_gamma 90
_cell_formula_units_Z 8
_cell_length_a 29.7626(16)
_cell_length_b 5.0950(3)
_cell_length_c 25.3909(13)
_cell_measurement_reflns_used 107691
_cell_measurement_temperature 100(2)
_cell_measurement_theta_max 15.513
_cell_measurement_theta_min 0.401
_cell_volume 3804.6(4)
_computing_cell_refinement 'Rapid Auto(Rigaku)'
_computing_data_collection 'Rapid Auto(Rigaku)'
_computing_data_reduction 'Rapid Auto(Rigaku)'
_computing_structure_refinement 'SHELXL-2014/7 (Sheldrick, 2014)'
_computing_structure_solution 'SHELXT (Sheldrick, 2014)'
_diffrn_ambient_temperature 100(2)
_diffrn_detector_area_resol_mean 5.814
_diffrn_measured_fraction_theta_full 1.000
_diffrn_measured_fraction_theta_max 1.000
_diffrn_measurement_device_type 'Pilatus3 CdTe 1M'
_diffrn_measurement_method \w
_diffrn_radiation_type Synchrotron
_diffrn_radiation_wavelength 0.4119
_diffrn_reflns_av_R_equivalents 0.0407
_diffrn_reflns_av_unetI/netI 0.0197
_diffrn_reflns_Laue_measured_fraction_full 1.000
_diffrn_reflns_Laue_measured_fraction_max 1.000
_diffrn_reflns_limit_h_max 38
_diffrn_reflns_limit_h_min -38
_diffrn_reflns_limit_k_max 6
_diffrn_reflns_limit_k_min -6
_diffrn_reflns_limit_l_max 32
_diffrn_reflns_limit_l_min -32
_diffrn_reflns_number 107691
_diffrn_reflns_point_group_measured_fraction_full 1.000
_diffrn_reflns_point_group_measured_fraction_max 1.000
_diffrn_reflns_theta_full 14.308
_diffrn_reflns_theta_max 15.513
_diffrn_reflns_theta_min 0.401
_diffrn_source 'BL02B1 beamline SPring-8'
_exptl_absorpt_coefficient_mu 1.683
_exptl_absorpt_correction_T_max 1.0000
_exptl_absorpt_correction_T_min 0.8147
_exptl_absorpt_correction_type multi-scan
_exptl_absorpt_process_details
;
PROCESS-AUTO (1998). Automatic Data Acquisition and Processing Package
for 2D image data. Rigaku Corporation, Tokyo, Japan.
;
_exptl_crystal_colour yellow
_exptl_crystal_density_diffrn 2.037
_exptl_crystal_density_meas ?
_exptl_crystal_description prism
_exptl_crystal_F_000 2248
_exptl_crystal_size_max 0.300
_exptl_crystal_size_mid 0.100
_exptl_crystal_size_min 0.100
_refine_diff_density_max 1.648
_refine_diff_density_min -1.425
_refine_diff_density_rms 0.115
_refine_ls_extinction_method none
_refine_ls_goodness_of_fit_ref 1.114
_refine_ls_hydrogen_treatment mixed
_refine_ls_matrix_type full
_refine_ls_number_parameters 553
_refine_ls_number_reflns 8758
_refine_ls_number_restraints 0
_refine_ls_restrained_S_all 1.114
_refine_ls_R_factor_all 0.0200
_refine_ls_R_factor_gt 0.0198
_refine_ls_shift/su_max 0.006
_refine_ls_shift/su_mean 0.000
_refine_ls_structure_factor_coef Fsqd
_refine_ls_weighting_details 'w=1/[\s^2^(Fo^2^)+(0.0164P)^2^+10.4161P] where P=(Fo^2^+2Fc^2^)/3'
_refine_ls_weighting_scheme calc
_refine_ls_wR_factor_gt 0.0517
_refine_ls_wR_factor_ref 0.0519
_reflns_Friedel_coverage 0.000
_reflns_number_gt 8620
_reflns_number_total 8758
_reflns_threshold_expression 'I > 2\s(I)'
_cod_data_source_file d3sc04564a2.cif
_cod_data_source_block kk-1-1_a
_cod_depositor_comments
;
The following automatic conversions were performed:

data item '_exptl_crystal_density_meas' value 'not measured' was
changed to '?' -- the value is perceived as not measured.

Automatic conversion script
Id: cif_fix_values 8170 2020-07-09 18:12:32Z antanas 

 Adding full bibliography for 1570497--1570509.cif.
;
_cod_original_sg_symbol_H-M 'P 21/c'
_cod_original_formula_sum 'C24 H18 N3 O2.50 Pt'
_cod_database_code 1570501
_shelx_shelxl_version_number 2014/7
_shelx_space_group_comment
;
The symmetry employed for this shelxl refinement is uniquely defined
by the following loop, which should always be used as a source of
symmetry information in preference to the above space-group names.
They are only intended as comments.
;
_shelx_estimated_absorpt_t_min 0.632
_shelx_estimated_absorpt_t_max 0.850

loop_
_space_group_symop_operation_xyz
'x, y, z'
'-x, y+1/2, -z+1/2'
'-x, -y, -z'
'x, -y-1/2, z-1/2'

loop_
_atom_site_label
_atom_site_type_symbol
_atom_site_fract_x
_atom_site_fract_y
_atom_site_fract_z
_atom_site_U_iso_or_equiv
_atom_site_adp_type
_atom_site_occupancy
_atom_site_site_symmetry_order
_atom_site_calc_flag
_atom_site_refinement_flags_posn
_atom_site_refinement_flags_adp
_atom_site_refinement_flags_occupancy
_atom_site_disorder_assembly
_atom_site_disorder_group
C1 C 0.35043(10) 0.7633(6) 0.84218(12) 0.0277(6) Uani 1 1 d . . . . .
H1 H 0.3293 0.7394 0.8663 0.033 Uiso 1 1 calc R U . . .
C2 C 0.37998(11) 0.9671(6) 0.84236(12) 0.0292(6) Uani 1 1 d . . . . .
H2 H 0.3832 1.1112 0.8664 0.035 Uiso 1 1 calc R U . . .
C3 C 0.40507(10) 0.9252(6) 0.80022(12) 0.0266(6) Uani 1 1 d . . . . .
H3 H 0.4283 1.0359 0.7909 0.032 Uiso 1 1 calc R U . . .
C4 C 0.38986(10) 0.6955(6) 0.77508(12) 0.0235(6) Uani 1 1 d . . . . .
C5 C 0.40029(9) 0.5598(6) 0.72793(11) 0.0219(5) Uani 1 1 d . . . . .
C6 C 0.43680(10) 0.6472(6) 0.70397(12) 0.0251(6) Uani 1 1 d . . . . .
H6 H 0.4557 0.7791 0.7222 0.030 Uiso 1 1 calc R U . . .
C7 C 0.44805(9) 0.5580(6) 0.65554(12) 0.0237(6) Uani 1 1 d . . . . .
C8 C 0.48407(10) 0.6906(6) 0.63273(12) 0.0253(6) Uani 1 1 d . . . . .
C9 C 0.50846(10) 0.9163(6) 0.64654(13) 0.0270(6) Uani 1 1 d . . . . .
H9 H 0.5063 1.0236 0.6767 0.032 Uiso 1 1 calc R U . . .
C10 C 0.53685(10) 0.9599(7) 0.60858(13) 0.0301(6) Uani 1 1 d . . . . .
H10 H 0.5577 1.1009 0.6083 0.036 Uiso 1 1 calc R U . . .
C11 C 0.52920(11) 0.7610(7) 0.57150(14) 0.0331(7) Uani 1 1 d . . . . .
H11 H 0.5435 0.7407 0.5408 0.040 Uiso 1 1 calc R U . . .
C12 C 0.30028(10) -0.0603(6) 0.69700(11) 0.0240(6) Uani 1 1 d . . . . .
H12 H 0.3079 0.0650 0.7246 0.029 Uiso 1 1 calc R U . . .
C13 C 0.26461(10) -0.2364(6) 0.69953(12) 0.0255(6) Uani 1 1 d . . . . .
H13 H 0.2483 -0.2288 0.7289 0.031 Uiso 1 1 calc R U . . .
C14 C 0.25272(10) -0.4209(6) 0.66010(12) 0.0243(6) Uani 1 1 d . . . . .
H14 H 0.2286 -0.5402 0.6623 0.029 Uiso 1 1 calc R U . . .
C15 C 0.27672(9) -0.4304(6) 0.61661(11) 0.0211(5) Uani 1 1 d . . . . .
C16 C 0.26776(10) -0.6089(6) 0.57254(12) 0.0241(6) Uani 1 1 d . . . . .
H16 H 0.2437 -0.7319 0.5715 0.029 Uiso 1 1 calc R U . . .
C17 C 0.29299(10) -0.6057(6) 0.53226(12) 0.0260(6) Uani 1 1 d . . . . .
H17 H 0.2862 -0.7268 0.5037 0.031 Uiso 1 1 calc R U . . .
C18 C 0.32971(10) -0.4238(6) 0.53187(11) 0.0240(6) Uani 1 1 d . . . . .
C19 C 0.35772(12) -0.4109(7) 0.49217(12) 0.0312(7) Uani 1 1 d . . . . .
H19 H 0.3528 -0.5266 0.4625 0.037 Uiso 1 1 calc R U . . .
C20 C 0.39251(12) -0.2284(7) 0.49668(13) 0.0337(7) Uani 1 1 d . . . . .
H20 H 0.4115 -0.2197 0.4699 0.040 Uiso 1 1 calc R U . . .
C21 C 0.40022(11) -0.0557(7) 0.54027(12) 0.0290(6) Uani 1 1 d . . . . .
H21 H 0.4244 0.0672 0.5424 0.035 Uiso 1 1 calc R U . . .
C22 C 0.37371(9) -0.0608(5) 0.57951(10) 0.0191(5) Uani 1 1 d . . . . .
C23 C 0.33873(9) -0.2465(6) 0.57434(11) 0.0211(5) Uani 1 1 d . . . . .
C24 C 0.31219(9) -0.2495(5) 0.61621(11) 0.0188(5) Uani 1 1 d . . . . .
N1 N 0.35627(9) 0.5997(5) 0.80151(10) 0.0257(5) Uani 1 1 d . . . . .
H1A H 0.3409 0.4542 0.7933 0.031 Uiso 1 1 calc R U . . .
N2 N 0.49723(9) 0.5988(6) 0.58711(11) 0.0316(6) Uani 1 1 d . . . . .
H2A H 0.4867 0.4556 0.5702 0.038 Uiso 1 1 calc R U . . .
N3 N 0.32413(8) -0.0659(5) 0.65576(10) 0.0233(5) Uani 1 1 d . . . . .
O1 O 0.37322(7) 0.3700(4) 0.71198(8) 0.0232(4) Uani 1 1 d . . . . .
O2 O 0.42935(7) 0.3691(4) 0.62642(8) 0.0248(4) Uani 1 1 d . . . . .
Pt1 Pt 0.37642(2) 0.15775(2) 0.64441(2) 0.01876(3) Uani 1 1 d . . . . .
C25 C -0.02680(10) 1.2322(6) 0.60827(12) 0.0269(6) Uani 1 1 d . . . . .
H25 H -0.0437 1.3803 0.6167 0.032 Uiso 1 1 calc R U . . .
C26 C -0.03413(10) 1.0922(6) 0.56168(12) 0.0275(6) Uani 1 1 d . . . . .
H26 H -0.0571 1.1254 0.5321 0.033 Uiso 1 1 calc R U . . .
C27 C -0.00177(10) 0.8918(6) 0.56556(11) 0.0256(6) Uani 1 1 d . . . . .
H27 H 0.0012 0.7635 0.5391 0.031 Uiso 1 1 calc R U . . .
C28 C 0.02524(9) 0.9137(6) 0.61474(10) 0.0202(5) Uani 1 1 d . . . . .
C29 C 0.06492(9) 0.7686(6) 0.63982(10) 0.0195(5) Uani 1 1 d . . . . .
C30 C 0.08212(9) 0.5666(6) 0.61148(10) 0.0212(5) Uani 1 1 d . . . . .
H30 H 0.0665 0.5340 0.5766 0.025 Uiso 1 1 calc R U . . .
C31 C 0.11955(9) 0.4079(6) 0.62847(10) 0.0198(5) Uani 1 1 d . . . . .
C32 C 0.13337(9) 0.2170(6) 0.59167(11) 0.0210(5) Uani 1 1 d . . . . .
C33 C 0.12160(11) 0.1870(6) 0.53725(12) 0.0281(6) Uani 1 1 d . . . . .
H33 H 0.1007 0.2921 0.5143 0.034 Uiso 1 1 calc R U . . .
C34 C 0.14634(11) -0.0280(6) 0.52198(12) 0.0285(6) Uani 1 1 d . . . . .
H34 H 0.1452 -0.0943 0.4868 0.034 Uiso 1 1 calc R U . . .
C35 C 0.17224(10) -0.1239(6) 0.56688(12) 0.0258(6) Uani 1 1 d . . . . .
H35 H 0.1921 -0.2704 0.5685 0.031 Uiso 1 1 calc R U . . .
C36 C 0.09960(9) 1.0771(6) 0.79868(11) 0.0221(5) Uani 1 1 d . . . . .
H36 H 0.0774 1.1133 0.7685 0.027 Uiso 1 1 calc R U . . .
C37 C 0.09941(10) 1.2243(6) 0.84524(12) 0.0268(6) Uani 1 1 d . . . . .
H37 H 0.0773 1.3577 0.8464 0.032 Uiso 1 1 calc R U . . .
C38 C 0.13150(11) 1.1745(6) 0.88940(12) 0.0280(7) Uani 1 1 d . . . . .
H38 H 0.1314 1.2729 0.9212 0.034 Uiso 1 1 calc R U . . .
C39 C 0.16427(10) 0.9780(6) 0.88722(11) 0.0247(6) Uani 1 1 d . . . . .
C40 C 0.20005(11) 0.9103(7) 0.92962(11) 0.0290(6) Uani 1 1 d . . . . .
H40 H 0.2027 1.0027 0.9624 0.035 Uiso 1 1 calc R U . . .
C41 C 0.22999(11) 0.7182(7) 0.92378(12) 0.0302(7) Uani 1 1 d . . . . .
H41 H 0.2532 0.6789 0.9527 0.036 Uiso 1 1 calc R U . . .
C42 C 0.22800(10) 0.5703(6) 0.87505(11) 0.0253(6) Uani 1 1 d . . . . .
C43 C 0.25712(10) 0.3640(6) 0.86618(12) 0.0280(6) Uani 1 1 d . . . . .
H43 H 0.2812 0.3140 0.8933 0.034 Uiso 1 1 calc R U . . .
C44 C 0.25077(10) 0.2337(6) 0.81803(12) 0.0270(6) Uani 1 1 d . . . . .
H44 H 0.2706 0.0937 0.8125 0.032 Uiso 1 1 calc R U . . .
C45 C 0.21564(10) 0.3032(6) 0.77695(11) 0.0232(6) Uani 1 1 d . . . . .
H45 H 0.2119 0.2084 0.7443 0.028 Uiso 1 1 calc R U . . .
C46 C 0.18672(9) 0.5056(5) 0.78326(10) 0.0183(5) Uani 1 1 d . . . . .
C47 C 0.19336(9) 0.6347(6) 0.83286(11) 0.0214(5) Uani 1 1 d . . . . .
C48 C 0.16226(9) 0.8379(6) 0.83939(11) 0.0209(5) Uani 1 1 d . . . . .
N4 N 0.00878(8) 1.1223(5) 0.64012(10) 0.0236(5) Uani 1 1 d . . . . .
H4 H 0.0198 1.1766 0.6724 0.028 Uiso 1 1 calc R U . . .
N5 N 0.16464(8) 0.0262(5) 0.60869(9) 0.0226(5) Uani 1 1 d . . . . .
H5 H 0.1778 0.0042 0.6419 0.027 Uiso 1 1 calc R U . . .
N6 N 0.13000(8) 0.8876(5) 0.79556(9) 0.0216(5) Uani 1 1 d . . . . .
O3 O 0.08105(7) 0.8410(4) 0.68790(8) 0.0221(4) Uani 1 1 d . . . . .
O4 O 0.14496(7) 0.4085(4) 0.67471(8) 0.0215(4) Uani 1 1 d . . . . .
Pt2 Pt 0.13539(2) 0.65686(2) 0.73345(2) 0.01745(3) Uani 1 1 d . . . . .
O5 O 0.02115(8) 0.4750(5) 0.73884(9) 0.0286(5) Uiso 1 1 d . . . . .
H5A H 0.0067(14) 0.611(8) 0.7373(16) 0.038(11) Uiso 1 1 d . . . . .
H5B H 0.050(2) 0.517(12) 0.745(2) 0.078(17) Uiso 1 1 d . . . . .

loop_
_atom_site_aniso_label
_atom_site_aniso_U_11
_atom_site_aniso_U_22
_atom_site_aniso_U_33
_atom_site_aniso_U_23
_atom_site_aniso_U_13
_atom_site_aniso_U_12
C1 0.0273(14) 0.0298(15) 0.0258(14) 0.0024(12) 0.0032(11) 0.0033(12)
C2 0.0353(16) 0.0251(14) 0.0254(14) 0.0004(12) -0.0009(12) 0.0017(13)
C3 0.0270(14) 0.0251(14) 0.0260(14) 0.0045(12) -0.0016(11) -0.0048(12)
C4 0.0221(13) 0.0243(14) 0.0231(13) 0.0060(11) 0.0002(11) -0.0012(11)
C5 0.0209(12) 0.0205(13) 0.0225(13) 0.0046(10) -0.0028(10) 0.0000(10)
C6 0.0224(13) 0.0253(14) 0.0257(14) 0.0042(11) -0.0022(11) -0.0045(11)
C7 0.0185(12) 0.0238(14) 0.0277(14) 0.0075(11) 0.0001(10) -0.0001(11)
C8 0.0192(13) 0.0261(14) 0.0303(15) 0.0060(12) 0.0023(11) 0.0013(11)
C9 0.0235(14) 0.0256(14) 0.0322(15) 0.0015(12) 0.0057(12) -0.0011(12)
C10 0.0229(14) 0.0287(15) 0.0391(17) 0.0029(13) 0.0061(12) -0.0055(12)
C11 0.0286(15) 0.0371(17) 0.0358(17) 0.0010(14) 0.0118(13) -0.0046(14)
C12 0.0250(13) 0.0238(14) 0.0226(13) 0.0034(11) 0.0020(10) -0.0002(11)
C13 0.0248(14) 0.0264(14) 0.0267(14) 0.0044(12) 0.0088(11) 0.0001(12)
C14 0.0191(12) 0.0247(14) 0.0288(14) 0.0061(12) 0.0027(11) -0.0018(11)
C15 0.0169(12) 0.0207(13) 0.0245(13) 0.0051(11) -0.0007(10) 0.0008(10)
C16 0.0206(13) 0.0219(13) 0.0278(14) 0.0022(11) -0.0024(11) -0.0007(11)
C17 0.0283(14) 0.0227(13) 0.0247(14) 0.0001(11) -0.0032(11) 0.0002(12)
C18 0.0247(13) 0.0249(14) 0.0215(13) 0.0041(11) 0.0005(10) 0.0029(11)
C19 0.0385(17) 0.0327(16) 0.0229(14) -0.0025(12) 0.0059(12) -0.0011(14)
C20 0.0377(17) 0.0369(17) 0.0296(16) 0.0030(14) 0.0147(13) -0.0024(15)
C21 0.0278(14) 0.0304(15) 0.0298(15) 0.0019(13) 0.0073(12) -0.0018(12)
C22 0.0188(12) 0.0205(12) 0.0178(12) 0.0048(10) 0.0021(9) 0.0029(10)
C23 0.0205(12) 0.0214(13) 0.0205(12) 0.0050(10) 0.0001(10) 0.0040(11)
C24 0.0149(11) 0.0183(12) 0.0222(12) 0.0042(10) -0.0008(9) 0.0028(10)
N1 0.0252(12) 0.0254(12) 0.0260(12) 0.0013(10) 0.0025(10) -0.0062(10)
N2 0.0279(13) 0.0306(13) 0.0366(14) -0.0016(12) 0.0059(11) -0.0077(11)
N3 0.0199(11) 0.0232(12) 0.0258(12) 0.0065(10) 0.0010(9) 0.0007(9)
O1 0.0240(10) 0.0222(10) 0.0231(10) 0.0012(8) 0.0027(8) -0.0034(8)
O2 0.0221(10) 0.0248(10) 0.0276(10) 0.0033(8) 0.0042(8) -0.0025(8)
Pt1 0.01675(5) 0.01958(6) 0.01983(6) 0.00348(4) 0.00240(4) -0.00131(4)
C25 0.0272(14) 0.0240(14) 0.0315(15) 0.0019(12) 0.0112(12) 0.0017(12)
C26 0.0264(14) 0.0323(15) 0.0234(14) 0.0034(12) 0.0027(11) 0.0044(12)
C27 0.0283(14) 0.0283(14) 0.0198(13) -0.0012(11) 0.0029(11) 0.0031(12)
C28 0.0225(13) 0.0209(12) 0.0185(12) -0.0006(10) 0.0073(10) -0.0014(11)
C29 0.0207(12) 0.0228(13) 0.0154(11) 0.0002(10) 0.0043(9) -0.0052(11)
C30 0.0216(13) 0.0268(14) 0.0151(11) -0.0008(10) 0.0023(10) -0.0016(11)
C31 0.0206(12) 0.0220(13) 0.0170(12) 0.0010(10) 0.0037(10) -0.0042(11)
C32 0.0214(13) 0.0209(13) 0.0209(13) 0.0016(11) 0.0039(10) 0.0002(11)
C33 0.0361(16) 0.0290(15) 0.0188(13) 0.0012(11) 0.0025(12) 0.0094(13)
C34 0.0364(16) 0.0281(15) 0.0222(13) -0.0010(12) 0.0085(12) 0.0073(13)
C35 0.0234(14) 0.0239(14) 0.0301(15) -0.0018(12) 0.0047(11) 0.0015(11)
C36 0.0200(12) 0.0266(14) 0.0205(12) -0.0027(11) 0.0055(10) -0.0045(11)
C37 0.0271(14) 0.0284(15) 0.0276(14) -0.0064(12) 0.0128(12) -0.0071(12)
C38 0.0326(16) 0.0334(16) 0.0204(13) -0.0075(11) 0.0115(12) -0.0136(13)
C39 0.0273(14) 0.0307(15) 0.0171(12) -0.0009(11) 0.0061(10) -0.0140(12)
C40 0.0334(16) 0.0381(17) 0.0150(12) 0.0002(12) 0.0021(11) -0.0166(14)
C41 0.0304(15) 0.0400(17) 0.0179(13) 0.0068(12) -0.0039(11) -0.0157(14)
C42 0.0229(13) 0.0318(15) 0.0209(13) 0.0072(12) 0.0017(10) -0.0122(12)
C43 0.0215(13) 0.0356(16) 0.0250(14) 0.0123(12) -0.0025(11) -0.0060(12)
C44 0.0216(13) 0.0293(15) 0.0299(15) 0.0100(12) 0.0035(11) 0.0004(12)
C45 0.0220(13) 0.0262(14) 0.0214(13) 0.0041(11) 0.0034(10) -0.0036(11)
C46 0.0175(11) 0.0206(12) 0.0167(11) 0.0026(10) 0.0029(9) -0.0053(10)
C47 0.0206(13) 0.0267(14) 0.0167(12) 0.0037(10) 0.0024(10) -0.0089(11)
C48 0.0208(13) 0.0274(14) 0.0149(12) 0.0021(10) 0.0037(10) -0.0094(11)
N4 0.0255(12) 0.0251(12) 0.0213(11) -0.0038(9) 0.0071(9) -0.0017(10)
N5 0.0213(11) 0.0235(12) 0.0215(11) 0.0010(9) -0.0015(9) 0.0003(9)
N6 0.0212(11) 0.0263(12) 0.0179(11) -0.0001(9) 0.0044(9) -0.0052(9)
O3 0.0215(9) 0.0273(10) 0.0172(9) -0.0032(7) 0.0027(7) -0.0007(8)
O4 0.0210(9) 0.0253(10) 0.0176(9) -0.0007(8) 0.0010(7) -0.0001(8)
Pt2 0.01620(5) 0.02228(6) 0.01393(5) -0.00081(3) 0.00252(4) -0.00211(4)

loop_
_atom_type_symbol
_atom_type_description
_atom_type_scat_dispersion_real
_atom_type_scat_dispersion_imag
_atom_type_scat_source
C C -0.0001 0.0005 'International Tables Vol C Tables 4.2.6.8 and 6.1.1.4'
H H 0.0000 0.0000 'International Tables Vol C Tables 4.2.6.8 and 6.1.1.4'
O O 0.0017 0.0018 'International Tables Vol C Tables 4.2.6.8 and 6.1.1.4'
N N 0.0004 0.0010 'International Tables Vol C Tables 4.2.6.8 and 6.1.1.4'
Pt Pt -0.4810 3.4248 'International Tables Vol C Tables 4.2.6.8 and 6.1.1.4'

loop_
_geom_angle_atom_site_label_1
_geom_angle_atom_site_label_2
_geom_angle_atom_site_label_3
_geom_angle
_geom_angle_site_symmetry_1
_geom_angle_site_symmetry_3
_geom_angle_publ_flag
N1 C1 C2 108.2(3) . . ?
N1 C1 H1 125.9 . . ?
C2 C1 H1 125.9 . . ?
C1 C2 C3 107.4(3) . . ?
C1 C2 H2 126.3 . . ?
C3 C2 H2 126.3 . . ?
C4 C3 C2 107.8(3) . . ?
C4 C3 H3 126.1 . . ?
C2 C3 H3 126.1 . . ?
N1 C4 C3 106.7(3) . . ?
N1 C4 C5 119.7(3) . . ?
C3 C4 C5 133.5(3) . . ?
O1 C5 C6 126.5(3) . . ?
O1 C5 C4 114.5(3) . . ?
C6 C5 C4 119.0(3) . . ?
C5 C6 C7 125.9(3) . . ?
C5 C6 H6 117.1 . . ?
C7 C6 H6 117.1 . . ?
O2 C7 C6 127.4(3) . . ?
O2 C7 C8 113.4(3) . . ?
C6 C7 C8 119.2(3) . . ?
N2 C8 C9 107.1(3) . . ?
N2 C8 C7 120.2(3) . . ?
C9 C8 C7 132.6(3) . . ?
C8 C9 C10 108.0(3) . . ?
C8 C9 H9 126.0 . . ?
C10 C9 H9 126.0 . . ?
C11 C10 C9 107.5(3) . . ?
C11 C10 H10 126.2 . . ?
C9 C10 H10 126.2 . . ?
N2 C11 C10 107.2(3) . . ?
N2 C11 H11 126.4 . . ?
C10 C11 H11 126.4 . . ?
N3 C12 C13 120.9(3) . . ?
N3 C12 H12 119.5 . . ?
C13 C12 H12 119.5 . . ?
C14 C13 C12 121.0(3) . . ?
C14 C13 H13 119.5 . . ?
C12 C13 H13 119.5 . . ?
C13 C14 C15 119.3(3) . . ?
C13 C14 H14 120.3 . . ?
C15 C14 H14 120.3 . . ?
C24 C15 C14 117.2(3) . . ?
C24 C15 C16 117.4(3) . . ?
C14 C15 C16 125.4(3) . . ?
C17 C16 C15 121.4(3) . . ?
C17 C16 H16 119.3 . . ?
C15 C16 H16 119.3 . . ?
C16 C17 C18 121.5(3) . . ?
C16 C17 H17 119.2 . . ?
C18 C17 H17 119.2 . . ?
C23 C18 C19 117.2(3) . . ?
C23 C18 C17 117.9(3) . . ?
C19 C18 C17 124.9(3) . . ?
C20 C19 C18 119.4(3) . . ?
C20 C19 H19 120.3 . . ?
C18 C19 H19 120.3 . . ?
C19 C20 C21 121.0(3) . . ?
C19 C20 H20 119.5 . . ?
C21 C20 H20 119.5 . . ?
C22 C21 C20 121.4(3) . . ?
C22 C21 H21 119.3 . . ?
C20 C21 H21 119.3 . . ?
C21 C22 C23 116.8(3) . . ?
C21 C22 Pt1 130.1(2) . . ?
C23 C22 Pt1 113.16(19) . . ?
C22 C23 C18 124.1(3) . . ?
C22 C23 C24 115.4(3) . . ?
C18 C23 C24 120.5(3) . . ?
N3 C24 C15 123.4(3) . . ?
N3 C24 C23 115.3(2) . . ?
C15 C24 C23 121.2(3) . . ?
C1 N1 C4 109.9(3) . . ?
C1 N1 H1A 125.0 . . ?
C4 N1 H1A 125.0 . . ?
C8 N2 C11 110.1(3) . . ?
C8 N2 H2A 125.0 . . ?
C11 N2 H2A 125.0 . . ?
C12 N3 C24 118.1(2) . . ?
C12 N3 Pt1 128.1(2) . . ?
C24 N3 Pt1 113.82(18) . . ?
C5 O1 Pt1 123.76(19) . . ?
C7 O2 Pt1 123.56(19) . . ?
C22 Pt1 N3 82.26(11) . . ?
C22 Pt1 O2 92.59(10) . . ?
N3 Pt1 O2 174.82(10) . . ?
C22 Pt1 O1 174.57(10) . . ?
N3 Pt1 O1 92.49(9) . . ?
O2 Pt1 O1 92.65(8) . . ?
N4 C25 C26 107.9(3) . . ?
N4 C25 H25 126.1 . . ?
C26 C25 H25 126.1 . . ?
C25 C26 C27 107.6(3) . . ?
C25 C26 H26 126.2 . . ?
C27 C26 H26 126.2 . . ?
C28 C27 C26 107.7(3) . . ?
C28 C27 H27 126.2 . . ?
C26 C27 H27 126.2 . . ?
N4 C28 C27 106.7(3) . . ?
N4 C28 C29 120.8(2) . . ?
C27 C28 C29 132.5(3) . . ?
O3 C29 C30 125.7(3) . . ?
O3 C29 C28 115.2(2) . . ?
C30 C29 C28 119.1(2) . . ?
C31 C30 C29 127.4(3) . . ?
C31 C30 H30 116.3 . . ?
C29 C30 H30 116.3 . . ?
O4 C31 C30 127.5(3) . . ?
O4 C31 C32 113.7(2) . . ?
C30 C31 C32 118.9(2) . . ?
N5 C32 C33 107.0(3) . . ?
N5 C32 C31 121.3(3) . . ?
C33 C32 C31 131.7(3) . . ?
C32 C33 C34 107.4(3) . . ?
C32 C33 H33 126.3 . . ?
C34 C33 H33 126.3 . . ?
C35 C34 C33 107.5(3) . . ?
C35 C34 H34 126.2 . . ?
C33 C34 H34 126.2 . . ?
N5 C35 C34 108.2(3) . . ?
N5 C35 H35 125.9 . . ?
C34 C35 H35 125.9 . . ?
N6 C36 C37 121.9(3) . . ?
N6 C36 H36 119.1 . . ?
C37 C36 H36 119.1 . . ?
C38 C37 C36 119.7(3) . . ?
C38 C37 H37 120.1 . . ?
C36 C37 H37 120.1 . . ?
C37 C38 C39 119.8(3) . . ?
C37 C38 H38 120.1 . . ?
C39 C38 H38 120.1 . . ?
C48 C39 C38 117.4(3) . . ?
C48 C39 C40 117.1(3) . . ?
C38 C39 C40 125.5(3) . . ?
C41 C40 C39 121.3(3) . . ?
C41 C40 H40 119.4 . . ?
C39 C40 H40 119.4 . . ?
C40 C41 C42 122.2(3) . . ?
C40 C41 H41 118.9 . . ?
C42 C41 H41 118.9 . . ?
C43 C42 C47 116.8(3) . . ?
C43 C42 C41 125.8(3) . . ?
C47 C42 C41 117.4(3) . . ?
C44 C43 C42 120.0(3) . . ?
C44 C43 H43 120.0 . . ?
C42 C43 H43 120.0 . . ?
C43 C44 C45 121.5(3) . . ?
C43 C44 H44 119.2 . . ?
C45 C44 H44 119.2 . . ?
C46 C45 C44 120.9(3) . . ?
C46 C45 H45 119.6 . . ?
C44 C45 H45 119.6 . . ?
C45 C46 C47 116.9(3) . . ?
C45 C46 Pt2 130.9(2) . . ?
C47 C46 Pt2 112.2(2) . . ?
C42 C47 C46 123.9(3) . . ?
C42 C47 C48 119.8(3) . . ?
C46 C47 C48 116.2(2) . . ?
N6 C48 C39 122.5(3) . . ?
N6 C48 C47 115.3(2) . . ?
C39 C48 C47 122.2(3) . . ?
C25 N4 C28 110.1(2) . . ?
C25 N4 H4 125.0 . . ?
C28 N4 H4 125.0 . . ?
C35 N5 C32 109.9(2) . . ?
C35 N5 H5 125.0 . . ?
C32 N5 H5 125.0 . . ?
C36 N6 C48 118.7(2) . . ?
C36 N6 Pt2 127.7(2) . . ?
C48 N6 Pt2 113.58(19) . . ?
C29 O3 Pt2 122.95(18) . . ?
C31 O4 Pt2 123.01(18) . . ?
C46 Pt2 N6 82.66(11) . . ?
C46 Pt2 O4 92.62(10) . . ?
N6 Pt2 O4 175.27(9) . . ?
C46 Pt2 O3 174.02(9) . . ?
N6 Pt2 O3 91.37(9) . . ?
O4 Pt2 O3 93.36(8) . . ?
H5A O5 H5B 107(5) . . ?

loop_
_geom_bond_atom_site_label_1
_geom_bond_atom_site_label_2
_geom_bond_distance
_geom_bond_site_symmetry_2
_geom_bond_publ_flag
C1 N1 1.359(4) . ?
C1 C2 1.361(5) . ?
C1 H1 0.9500 . ?
C2 C3 1.412(4) . ?
C2 H2 0.9500 . ?
C3 C4 1.376(4) . ?
C3 H3 0.9500 . ?
C4 N1 1.376(4) . ?
C4 C5 1.457(4) . ?
C5 O1 1.284(3) . ?
C5 C6 1.397(4) . ?
C6 C7 1.399(4) . ?
C6 H6 0.9500 . ?
C7 O2 1.287(4) . ?
C7 C8 1.460(4) . ?
C8 N2 1.361(4) . ?
C8 C9 1.376(4) . ?
C9 C10 1.394(4) . ?
C9 H9 0.9500 . ?
C10 C11 1.378(5) . ?
C10 H10 0.9500 . ?
C11 N2 1.365(4) . ?
C11 H11 0.9500 . ?
C12 N3 1.353(4) . ?
C12 C13 1.399(4) . ?
C12 H12 0.9500 . ?
C13 C14 1.379(4) . ?
C13 H13 0.9500 . ?
C14 C15 1.405(4) . ?
C14 H14 0.9500 . ?
C15 C24 1.403(4) . ?
C15 C16 1.434(4) . ?
C16 C17 1.359(4) . ?
C16 H16 0.9500 . ?
C17 C18 1.434(4) . ?
C17 H17 0.9500 . ?
C18 C23 1.401(4) . ?
C18 C19 1.405(4) . ?
C19 C20 1.383(5) . ?
C19 H19 0.9500 . ?
C20 C21 1.405(5) . ?
C20 H20 0.9500 . ?
C21 C22 1.363(4) . ?
C21 H21 0.9500 . ?
C22 C23 1.398(4) . ?
C22 Pt1 1.980(3) . ?
C23 C24 1.419(4) . ?
C24 N3 1.378(4) . ?
N1 H1A 0.8800 . ?
N2 H2A 0.8800 . ?
N3 Pt1 1.985(2) . ?
O1 Pt1 2.043(2) . ?
O2 Pt1 2.018(2) . ?
C25 N4 1.351(4) . ?
C25 C26 1.370(4) . ?
C25 H25 0.9500 . ?
C26 C27 1.396(4) . ?
C26 H26 0.9500 . ?
C27 C28 1.382(4) . ?
C27 H27 0.9500 . ?
C28 N4 1.372(4) . ?
C28 C29 1.455(4) . ?
C29 O3 1.295(3) . ?
C29 C30 1.397(4) . ?
C30 C31 1.390(4) . ?
C30 H30 0.9500 . ?
C31 O4 1.295(3) . ?
C31 C32 1.451(4) . ?
C32 N5 1.369(4) . ?
C32 C33 1.381(4) . ?
C33 C34 1.407(4) . ?
C33 H33 0.9500 . ?
C34 C35 1.365(4) . ?
C34 H34 0.9500 . ?
C35 N5 1.355(4) . ?
C35 H35 0.9500 . ?
C36 N6 1.334(4) . ?
C36 C37 1.401(4) . ?
C36 H36 0.9500 . ?
C37 C38 1.380(5) . ?
C37 H37 0.9500 . ?
C38 C39 1.405(5) . ?
C38 H38 0.9500 . ?
C39 C48 1.402(4) . ?
C39 C40 1.435(4) . ?
C40 C41 1.347(5) . ?
C40 H40 0.9500 . ?
C41 C42 1.442(4) . ?
C41 H41 0.9500 . ?
C42 C43 1.403(5) . ?
C42 C47 1.407(4) . ?
C43 C44 1.378(5) . ?
C43 H43 0.9500 . ?
C44 C45 1.404(4) . ?
C44 H44 0.9500 . ?
C45 C46 1.369(4) . ?
C45 H45 0.9500 . ?
C46 C47 1.407(4) . ?
C46 Pt2 1.983(3) . ?
C47 C48 1.415(4) . ?
C48 N6 1.377(4) . ?
N4 H4 0.8800 . ?
N5 H5 0.8800 . ?
N6 Pt2 1.993(2) . ?
O3 Pt2 2.064(2) . ?
O4 Pt2 2.009(2) . ?
O5 H5A 0.81(4) . ?
O5 H5B 0.87(6) . ?

loop_
_geom_torsion_atom_site_label_1
_geom_torsion_atom_site_label_2
_geom_torsion_atom_site_label_3
_geom_torsion_atom_site_label_4
_geom_torsion
_geom_torsion_site_symmetry_1
_geom_torsion_site_symmetry_2
_geom_torsion_site_symmetry_3
_geom_torsion_site_symmetry_4
_geom_torsion_publ_flag
N1 C1 C2 C3 -0.4(3) . . . . ?
C1 C2 C3 C4 0.3(4) . . . . ?
C2 C3 C4 N1 -0.1(3) . . . . ?
C2 C3 C4 C5 175.6(3) . . . . ?
N1 C4 C5 O1 6.4(4) . . . . ?
C3 C4 C5 O1 -168.9(3) . . . . ?
N1 C4 C5 C6 -175.1(3) . . . . ?
C3 C4 C5 C6 9.7(5) . . . . ?
O1 C5 C6 C7 5.9(5) . . . . ?
C4 C5 C6 C7 -172.4(3) . . . . ?
C5 C6 C7 O2 -5.5(5) . . . . ?
C5 C6 C7 C8 172.9(3) . . . . ?
O2 C7 C8 N2 -4.9(4) . . . . ?
C6 C7 C8 N2 176.5(3) . . . . ?
O2 C7 C8 C9 170.7(3) . . . . ?
C6 C7 C8 C9 -7.8(5) . . . . ?
N2 C8 C9 C10 -0.2(4) . . . . ?
C7 C8 C9 C10 -176.3(3) . . . . ?
C8 C9 C10 C11 0.6(4) . . . . ?
C9 C10 C11 N2 -0.7(4) . . . . ?
N3 C12 C13 C14 0.0(5) . . . . ?
C12 C13 C14 C15 -0.4(4) . . . . ?
C13 C14 C15 C24 0.5(4) . . . . ?
C13 C14 C15 C16 -179.2(3) . . . . ?
C24 C15 C16 C17 0.9(4) . . . . ?
C14 C15 C16 C17 -179.5(3) . . . . ?
C15 C16 C17 C18 -0.1(4) . . . . ?
C16 C17 C18 C23 -0.4(4) . . . . ?
C16 C17 C18 C19 179.0(3) . . . . ?
C23 C18 C19 C20 0.3(5) . . . . ?
C17 C18 C19 C20 -179.1(3) . . . . ?
C18 C19 C20 C21 -0.1(5) . . . . ?
C19 C20 C21 C22 -0.2(5) . . . . ?
C20 C21 C22 C23 0.3(4) . . . . ?
C20 C21 C22 Pt1 -179.6(2) . . . . ?
C21 C22 C23 C18 0.0(4) . . . . ?
Pt1 C22 C23 C18 179.9(2) . . . . ?
C21 C22 C23 C24 179.1(3) . . . . ?
Pt1 C22 C23 C24 -1.1(3) . . . . ?
C19 C18 C23 C22 -0.3(4) . . . . ?
C17 C18 C23 C22 179.2(3) . . . . ?
C19 C18 C23 C24 -179.3(3) . . . . ?
C17 C18 C23 C24 0.1(4) . . . . ?
C14 C15 C24 N3 -0.3(4) . . . . ?
C16 C15 C24 N3 179.4(2) . . . . ?
C14 C15 C24 C23 179.1(2) . . . . ?
C16 C15 C24 C23 -1.2(4) . . . . ?
C22 C23 C24 N3 1.0(4) . . . . ?
C18 C23 C24 N3 -179.9(2) . . . . ?
C22 C23 C24 C15 -178.4(2) . . . . ?
C18 C23 C24 C15 0.7(4) . . . . ?
C2 C1 N1 C4 0.3(3) . . . . ?
C3 C4 N1 C1 -0.1(3) . . . . ?
C5 C4 N1 C1 -176.5(3) . . . . ?
C9 C8 N2 C11 -0.3(4) . . . . ?
C7 C8 N2 C11 176.4(3) . . . . ?
C10 C11 N2 C8 0.6(4) . . . . ?
C13 C12 N3 C24 0.2(4) . . . . ?
C13 C12 N3 Pt1 -178.7(2) . . . . ?
C15 C24 N3 C12 -0.1(4) . . . . ?
C23 C24 N3 C12 -179.5(2) . . . . ?
C15 C24 N3 Pt1 179.0(2) . . . . ?
C23 C24 N3 Pt1 -0.4(3) . . . . ?
C6 C5 O1 Pt1 -2.5(4) . . . . ?
C4 C5 O1 Pt1 175.93(18) . . . . ?
C6 C7 O2 Pt1 1.6(4) . . . . ?
C8 C7 O2 Pt1 -176.79(18) . . . . ?
N4 C25 C26 C27 -0.2(4) . . . . ?
C25 C26 C27 C28 -0.4(4) . . . . ?
C26 C27 C28 N4 0.8(3) . . . . ?
C26 C27 C28 C29 -177.2(3) . . . . ?
N4 C28 C29 O3 3.9(4) . . . . ?
C27 C28 C29 O3 -178.2(3) . . . . ?
N4 C28 C29 C30 -176.5(3) . . . . ?
C27 C28 C29 C30 1.3(5) . . . . ?
O3 C29 C30 C31 -0.8(5) . . . . ?
C28 C29 C30 C31 179.7(3) . . . . ?
C29 C30 C31 O4 2.9(5) . . . . ?
C29 C30 C31 C32 -176.8(3) . . . . ?
O4 C31 C32 N5 11.7(4) . . . . ?
C30 C31 C32 N5 -168.6(3) . . . . ?
O4 C31 C32 C33 -165.9(3) . . . . ?
C30 C31 C32 C33 13.8(5) . . . . ?
N5 C32 C33 C34 0.4(4) . . . . ?
C31 C32 C33 C34 178.3(3) . . . . ?
C32 C33 C34 C35 0.2(4) . . . . ?
C33 C34 C35 N5 -0.7(4) . . . . ?
N6 C36 C37 C38 0.2(4) . . . . ?
C36 C37 C38 C39 0.4(4) . . . . ?
C37 C38 C39 C48 -0.7(4) . . . . ?
C37 C38 C39 C40 178.5(3) . . . . ?
C48 C39 C40 C41 -0.8(4) . . . . ?
C38 C39 C40 C41 -180.0(3) . . . . ?
C39 C40 C41 C42 0.0(5) . . . . ?
C40 C41 C42 C43 -178.4(3) . . . . ?
C40 C41 C42 C47 0.4(4) . . . . ?
C47 C42 C43 C44 -0.5(4) . . . . ?
C41 C42 C43 C44 178.3(3) . . . . ?
C42 C43 C44 C45 0.3(4) . . . . ?
C43 C44 C45 C46 0.7(4) . . . . ?
C44 C45 C46 C47 -1.4(4) . . . . ?
C44 C45 C46 Pt2 178.4(2) . . . . ?
C43 C42 C47 C46 -0.2(4) . . . . ?
C41 C42 C47 C46 -179.1(3) . . . . ?
C43 C42 C47 C48 178.9(3) . . . . ?
C41 C42 C47 C48 0.0(4) . . . . ?
C45 C46 C47 C42 1.1(4) . . . . ?
Pt2 C46 C47 C42 -178.7(2) . . . . ?
C45 C46 C47 C48 -178.0(2) . . . . ?
Pt2 C46 C47 C48 2.2(3) . . . . ?
C38 C39 C48 N6 0.3(4) . . . . ?
C40 C39 C48 N6 -178.9(3) . . . . ?
C38 C39 C48 C47 -179.6(3) . . . . ?
C40 C39 C48 C47 1.2(4) . . . . ?
C42 C47 C48 N6 179.3(2) . . . . ?
C46 C47 C48 N6 -1.6(4) . . . . ?
C42 C47 C48 C39 -0.8(4) . . . . ?
C46 C47 C48 C39 178.4(2) . . . . ?
C26 C25 N4 C28 0.7(3) . . . . ?
C27 C28 N4 C25 -1.0(3) . . . . ?
C29 C28 N4 C25 177.4(3) . . . . ?
C34 C35 N5 C32 1.0(3) . . . . ?
C33 C32 N5 C35 -0.9(3) . . . . ?
C31 C32 N5 C35 -179.1(3) . . . . ?
C37 C36 N6 C48 -0.6(4) . . . . ?
C37 C36 N6 Pt2 179.5(2) . . . . ?
C39 C48 N6 C36 0.3(4) . . . . ?
C47 C48 N6 C36 -179.8(2) . . . . ?
C39 C48 N6 Pt2 -179.8(2) . . . . ?
C47 C48 N6 Pt2 0.1(3) . . . . ?
C30 C29 O3 Pt2 -2.2(4) . . . . ?
C28 C29 O3 Pt2 177.32(17) . . . . ?
C30 C31 O4 Pt2 -1.3(4) . . . . ?
C32 C31 O4 Pt2 178.39(17) . . . . ?
